data_2221528
loop_
_publ_author_name
'Luger, Peter'
'Weber, Manuela'
'Thang, Tran Dinh'
'Van Luu, Hoang'
'Dung, Nguyen Xuan'

_publ_section_title
;
 <i>N</i>-Methyl-<i>N</i>-styrylcinnamamide (lansamide) from
 <i>Clausena lansium</i> in Vietnam
;
_journal_coeditor_code TK2394
_journal_issue 4
_journal_name_full 'Acta Crystallographica Section E'
_journal_page_first o809
_journal_paper_doi 10.1107/S1600536809009611
_journal_volume 65
_journal_year 2009
_chemical_formula_iupac 'C18 H17 N O'
_chemical_formula_moiety 'C18 H17 N O'
_chemical_formula_sum 'C18 H17 N O'
_chemical_formula_weight 263.33
_chemical_name_systematic
;
<i>N</i>-Methyl-<i>N</i>-styrylcinnamamide
;
_space_group_IT_number 2
_symmetry_cell_setting triclinic
_symmetry_space_group_name_Hall '-P 1'
_symmetry_space_group_name_H-M 'P -1'
_atom_sites_solution_hydrogens geom
_atom_sites_solution_primary direct
_atom_sites_solution_secondary difmap
_audit_creation_method SHELXL-97
_cell_angle_alpha 80.45(3)
_cell_angle_beta 77.22(3)
_cell_angle_gamma 78.13(3)
_cell_formula_units_Z 2
_cell_length_a 6.3560(10)
_cell_length_b 9.265(2)
_cell_length_c 13.073(3)
_cell_measurement_reflns_used 5327
_cell_measurement_temperature 298(2)
_cell_measurement_theta_max 33.3
_cell_measurement_theta_min 2.3
_cell_volume 728.9(3)
_computing_cell_refinement 'SAINT (Bruker, 2004)'
_computing_data_collection 'SMART (Bruker, 2004)'
_computing_data_reduction 'SAINT (Bruker, 2004)'
_computing_molecular_graphics
;
ORTEPIII (Burnett & Johnson, 1996) and SCHAKAL99 (Keller & Pierrard,
1999)
;
_computing_publication_material 'SHELXL97 (Sheldrick, 2008)'
_computing_structure_refinement 'SHELXL97 (Sheldrick, 2008)'
_computing_structure_solution 'SHELXS97 (Sheldrick, 2008)'
_diffrn_ambient_temperature 298(2)
_diffrn_measured_fraction_theta_full 0.950
_diffrn_measured_fraction_theta_max 0.950
_diffrn_measurement_device_type 'Bruker SMART CCD area-detector'
_diffrn_measurement_method \w
_diffrn_radiation_monochromator graphite
_diffrn_radiation_source 'fine-focus sealed tube'
_diffrn_radiation_type MoK\a
_diffrn_radiation_wavelength 0.71073
_diffrn_reflns_av_R_equivalents 0.023
_diffrn_reflns_av_sigmaI/netI 0.012
_diffrn_reflns_limit_h_max 9
_diffrn_reflns_limit_h_min -9
_diffrn_reflns_limit_k_max 14
_diffrn_reflns_limit_k_min -13
_diffrn_reflns_limit_l_max 20
_diffrn_reflns_limit_l_min 0
_diffrn_reflns_number 25654
_diffrn_reflns_theta_full 33.3
_diffrn_reflns_theta_max 33.3
_diffrn_reflns_theta_min 2.3
_exptl_absorpt_coefficient_mu 0.074
_exptl_absorpt_correction_type none
_exptl_crystal_colour yellow
_exptl_crystal_density_diffrn 1.200
_exptl_crystal_density_method 'not measured'
_exptl_crystal_description block
_exptl_crystal_F_000 280
_exptl_crystal_size_max 0.60
_exptl_crystal_size_mid 0.60
_exptl_crystal_size_min 0.55
_refine_diff_density_max 0.36
_refine_diff_density_min -0.14
_refine_ls_extinction_method none
_refine_ls_goodness_of_fit_ref 1.02
_refine_ls_hydrogen_treatment constr
_refine_ls_matrix_type full
_refine_ls_number_parameters 182
_refine_ls_number_reflns 5327
_refine_ls_number_restraints 0
_refine_ls_restrained_S_all 1.02
_refine_ls_R_factor_all 0.079
_refine_ls_R_factor_gt 0.060
_refine_ls_shift/su_max_lt 0.001
_refine_ls_shift/su_mean 0.000
_refine_ls_structure_factor_coef Fsqd
_refine_ls_weighting_details 'calc w=1/[\s^2^(Fo^2^)+(0.0892P)^2^+0.1313P] where P=(Fo^2^+2Fc^2^)/3'
_refine_ls_weighting_scheme calc
_refine_ls_wR_factor_gt 0.162
_refine_ls_wR_factor_ref 0.190
_reflns_number_gt 3962
_reflns_number_total 5327
_reflns_threshold_expression I>2\s(I)
_cod_data_source_file tk2394.cif
_cod_data_source_block I
_cod_database_code 2221528
_cod_database_fobs_code 2221528

loop_
_symmetry_equiv_pos_as_xyz
'x, y, z'
'-x, -y, -z'

loop_
_atom_site_type_symbol
_atom_site_label
_atom_site_fract_x
_atom_site_fract_y
_atom_site_fract_z
_atom_site_U_iso_or_equiv
_atom_site_adp_type
_atom_site_calc_flag
_atom_site_refinement_flags
_atom_site_occupancy
_atom_site_disorder_assembly
_atom_site_disorder_group
C C1 0.6509(2) 0.21826(15) 0.99509(11) 0.0553(3) Uani d . 1 . .
H H1 0.5292 0.2328 0.9636 0.066 Uiso calc R 1 . .
C C2 0.6807(3) 0.10113(17) 1.07380(11) 0.0650(4) Uani d . 1 . .
H H2 0.5794 0.0373 1.0949 0.078 Uiso calc R 1 . .
C C3 0.8605(3) 0.07815(17) 1.12150(11) 0.0653(4) Uani d . 1 . .
H H3 0.8807 -0.0014 1.1742 0.078 Uiso calc R 1 . .
C C4 1.0085(3) 0.17266(18) 1.09103(12) 0.0671(4) Uani d . 1 . .
H H4 1.1283 0.1585 1.1238 0.080 Uiso calc R 1 . .
C C5 0.9801(2) 0.28959(16) 1.01128(11) 0.0581(3) Uani d . 1 . .
H H5 1.0830 0.3523 0.9902 0.070 Uiso calc R 1 . .
C C6 0.80051(19) 0.31483(12) 0.96224(9) 0.0447(2) Uani d . 1 . .
C C7 0.77651(19) 0.44124(13) 0.87988(9) 0.0469(2) Uani d . 1 . .
H H7 0.8947 0.4911 0.8572 0.056 Uiso calc R 1 . .
C C8 0.60545(19) 0.49270(12) 0.83399(9) 0.0447(2) Uani d . 1 . .
H H8 0.4831 0.4467 0.8541 0.054 Uiso calc R 1 . .
C C9 0.60632(18) 0.62255(12) 0.75108(9) 0.0439(2) Uani d . 1 . .
O O1 0.74616(16) 0.70168(10) 0.73318(8) 0.0600(2) Uani d . 1 . .
N N1 0.44089(16) 0.65399(10) 0.69570(8) 0.0474(2) Uani d . 1 . .
C C10 0.2872(2) 0.56144(15) 0.69998(10) 0.0537(3) Uani d . 1 . .
H H10 0.1398 0.6040 0.7155 0.064 Uiso calc R 1 . .
C C11 0.3327(2) 0.41992(15) 0.68402(10) 0.0545(3) Uani d . 1 . .
H H11 0.2124 0.3729 0.6941 0.065 Uiso calc R 1 . .
C C12 0.5480(2) 0.32715(12) 0.65251(9) 0.0472(3) Uani d . 1 . .
C C13 0.5818(3) 0.17475(15) 0.68682(12) 0.0663(4) Uani d . 1 . .
H H13 0.4678 0.1327 0.7309 0.080 Uiso calc R 1 . .
C C14 0.7817(4) 0.08498(16) 0.65648(15) 0.0781(5) Uani d . 1 . .
H H14 0.8016 -0.0160 0.6811 0.094 Uiso calc R 1 . .
C C15 0.9499(3) 0.14446(17) 0.59047(15) 0.0727(4) Uani d . 1 . .
H H15 1.0847 0.0843 0.5707 0.087 Uiso calc R 1 . .
C C16 0.9191(3) 0.29425(15) 0.55317(12) 0.0622(3) Uani d . 1 . .
H H16 1.0325 0.3345 0.5071 0.075 Uiso calc R 1 . .
C C17 0.7205(2) 0.38448(12) 0.58411(10) 0.0512(3) Uani d . 1 . .
H H17 0.7019 0.4853 0.5588 0.061 Uiso calc R 1 . .
C C18 0.4179(3) 0.79342(14) 0.62545(12) 0.0628(4) Uani d . 1 . .
H H181 0.4671 0.8674 0.6533 0.094 Uiso calc R 1 . .
H H182 0.2669 0.8259 0.6201 0.094 Uiso calc R 1 . .
H H183 0.5048 0.7788 0.5567 0.094 Uiso calc R 1 . .

loop_
_atom_site_aniso_label
_atom_site_aniso_U_11
_atom_site_aniso_U_22
_atom_site_aniso_U_33
_atom_site_aniso_U_12
_atom_site_aniso_U_13
_atom_site_aniso_U_23
C1 0.0516(7) 0.0576(7) 0.0575(7) -0.0127(5) -0.0159(5) 0.0013(5)
C2 0.0691(9) 0.0633(8) 0.0597(7) -0.0183(7) -0.0113(6) 0.0071(6)
C3 0.0761(10) 0.0640(8) 0.0494(6) -0.0032(7) -0.0156(6) 0.0042(5)
C4 0.0658(9) 0.0725(9) 0.0631(8) 0.0005(7) -0.0303(7) -0.0012(6)
C5 0.0509(7) 0.0600(7) 0.0658(7) -0.0082(5) -0.0226(6) -0.0014(6)
C6 0.0418(5) 0.0463(5) 0.0444(5) -0.0025(4) -0.0094(4) -0.0067(4)
C7 0.0399(5) 0.0485(5) 0.0513(6) -0.0071(4) -0.0105(4) -0.0027(4)
C8 0.0412(5) 0.0477(5) 0.0451(5) -0.0077(4) -0.0099(4) -0.0039(4)
C9 0.0391(5) 0.0432(5) 0.0478(5) -0.0020(4) -0.0096(4) -0.0061(4)
O1 0.0524(5) 0.0530(5) 0.0762(6) -0.0151(4) -0.0203(4) 0.0048(4)
N1 0.0443(5) 0.0433(4) 0.0536(5) -0.0013(4) -0.0153(4) -0.0032(4)
C10 0.0359(5) 0.0669(7) 0.0574(6) -0.0076(5) -0.0133(4) -0.0011(5)
C11 0.0476(6) 0.0678(7) 0.0541(6) -0.0262(5) -0.0145(5) 0.0017(5)
C12 0.0575(7) 0.0446(5) 0.0454(5) -0.0206(4) -0.0164(5) 0.0005(4)
C13 0.0903(11) 0.0509(7) 0.0635(8) -0.0319(7) -0.0235(7) 0.0119(6)
C14 0.1117(14) 0.0410(6) 0.0849(11) -0.0077(7) -0.0405(10) 0.0048(6)
C15 0.0796(11) 0.0546(7) 0.0865(11) 0.0040(7) -0.0314(9) -0.0155(7)
C16 0.0612(8) 0.0542(7) 0.0714(8) -0.0118(6) -0.0074(6) -0.0135(6)
C17 0.0578(7) 0.0398(5) 0.0557(6) -0.0146(4) -0.0066(5) -0.0036(4)
C18 0.0745(9) 0.0452(6) 0.0685(8) 0.0004(6) -0.0289(7) 0.0005(5)

loop_
_atom_type_symbol
_atom_type_description
_atom_type_scat_dispersion_real
_atom_type_scat_dispersion_imag
_atom_type_scat_source
C C 0.0033 0.0016 'International Tables Vol C Tables 4.2.6.8 and 6.1.1.4'
H H 0.0000 0.0000 'International Tables Vol C Tables 4.2.6.8 and 6.1.1.4'
N N 0.0061 0.0033 'International Tables Vol C Tables 4.2.6.8 and 6.1.1.4'
O O 0.0106 0.0060 'International Tables Vol C Tables 4.2.6.8 and 6.1.1.4'

loop_
_geom_angle_atom_site_label_1
_geom_angle_atom_site_label_2
_geom_angle_atom_site_label_3
_geom_angle_site_symmetry_1
_geom_angle_site_symmetry_3
_geom_angle
_geom_angle_publ_flag
C2 C1 C6 . . 120.79(13) ?
C2 C1 H1 . . 119.6 ?
C6 C1 H1 . . 119.6 ?
C1 C2 C3 . . 120.35(14) ?
C1 C2 H2 . . 119.8 ?
C3 C2 H2 . . 119.8 ?
C4 C3 C2 . . 119.77(13) ?
C4 C3 H3 . . 120.1 ?
C2 C3 H3 . . 120.1 ?
C3 C4 C5 . . 120.01(13) ?
C3 C4 H4 . . 120.0 ?
C5 C4 H4 . . 120.0 ?
C4 C5 C6 . . 121.19(14) ?
C4 C5 H5 . . 119.4 ?
C6 C5 H5 . . 119.4 ?
C1 C6 C5 . . 117.88(11) ?
C1 C6 C7 . . 123.17(11) ?
C5 C6 C7 . . 118.95(11) ?
C8 C7 C6 . . 127.28(11) ?
C8 C7 H7 . . 116.4 ?
C6 C7 H7 . . 116.4 ?
C7 C8 C9 . . 120.86(11) ?
C7 C8 H8 . . 119.6 ?
C9 C8 H8 . . 119.6 ?
O1 C9 N1 . . 120.39(11) ?
O1 C9 C8 . . 122.32(10) ?
N1 C9 C8 . . 117.28(10) ?
C9 N1 C10 . . 125.32(10) ?
C9 N1 C18 . . 118.41(11) ?
C10 N1 C18 . . 116.27(10) ?
C11 C10 N1 . . 126.33(11) ?
C11 C10 H10 . . 116.8 ?
N1 C10 H10 . . 116.8 ?
C10 C11 C12 . . 128.68(11) ?
C10 C11 H11 . . 115.7 ?
C12 C11 H11 . . 115.7 ?
C17 C12 C13 . . 117.46(13) ?
C17 C12 C11 . . 122.16(11) ?
C13 C12 C11 . . 120.30(12) ?
C14 C13 C12 . . 121.25(14) ?
C14 C13 H13 . . 119.4 ?
C12 C13 H13 . . 119.4 ?
C15 C14 C13 . . 120.15(13) ?
C15 C14 H14 . . 119.9 ?
C13 C14 H14 . . 119.9 ?
C14 C15 C16 . . 119.79(16) ?
C14 C15 H15 . . 120.1 ?
C16 C15 H15 . . 120.1 ?
C15 C16 C17 . . 120.21(15) ?
C15 C16 H16 . . 119.9 ?
C17 C16 H16 . . 119.9 ?
C16 C17 C12 . . 121.10(12) ?
C16 C17 H17 . . 119.5 ?
C12 C17 H17 . . 119.5 ?
N1 C18 H181 . . 109.5 ?
N1 C18 H182 . . 109.5 ?
H181 C18 H182 . . 109.5 ?
N1 C18 H183 . . 109.5 ?
H181 C18 H183 . . 109.5 ?
H182 C18 H183 . . 109.5 ?

loop_
_geom_bond_atom_site_label_1
_geom_bond_atom_site_label_2
_geom_bond_site_symmetry_2
_geom_bond_distance
_geom_bond_publ_flag
C1 C2 . 1.3798(19) ?
C1 C6 . 1.3896(18) ?
C1 H1 . 0.9300 ?
C2 C3 . 1.383(2) ?
C2 H2 . 0.9300 ?
C3 C4 . 1.366(2) ?
C3 H3 . 0.9300 ?
C4 C5 . 1.386(2) ?
C4 H4 . 0.9300 ?
C5 C6 . 1.3902(17) ?
C5 H5 . 0.9300 ?
C6 C7 . 1.4611(16) ?
C7 C8 . 1.3228(16) ?
C7 H7 . 0.9300 ?
C8 C9 . 1.4797(16) ?
C8 H8 . 0.9300 ?
C9 O1 . 1.2254(15) ?
C9 N1 . 1.3621(15) ?
N1 C10 . 1.4133(17) ?
N1 C18 . 1.4566(16) ?
C10 C11 . 1.3245(19) ?
C10 H10 . 0.9300 ?
C11 C12 . 1.471(2) ?
C11 H11 . 0.9300 ?
C12 C17 . 1.3902(18) ?
C12 C13 . 1.3960(17) ?
C13 C14 . 1.384(3) ?
C13 H13 . 0.9300 ?
C14 C15 . 1.367(3) ?
C14 H14 . 0.9300 ?
C15 C16 . 1.381(2) ?
C15 H15 . 0.9300 ?
C16 C17 . 1.381(2) ?
C16 H16 . 0.9300 ?
C17 H17 . 0.9300 ?
C18 H181 . 0.9600 ?
C18 H182 . 0.9600 ?
C18 H183 . 0.9600 ?

loop_
_geom_torsion_atom_site_label_1
_geom_torsion_atom_site_label_2
_geom_torsion_atom_site_label_3
_geom_torsion_atom_site_label_4
_geom_torsion_site_symmetry_1
_geom_torsion_site_symmetry_2
_geom_torsion_site_symmetry_3
_geom_torsion_site_symmetry_4
_geom_torsion
_geom_torsion_publ_flag
C6 C1 C2 C3 . . . . 0.1(2) ?
C1 C2 C3 C4 . . . . 0.5(2) ?
C2 C3 C4 C5 . . . . -1.1(2) ?
C3 C4 C5 C6 . . . . 1.1(2) ?
C2 C1 C6 C5 . . . . -0.1(2) ?
C2 C1 C6 C7 . . . . -179.54(12) ?
C4 C5 C6 C1 . . . . -0.5(2) ?
C4 C5 C6 C7 . . . . 178.95(12) ?
C1 C6 C7 C8 . . . . 8.2(2) ?
C5 C6 C7 C8 . . . . -171.22(12) ?
C6 C7 C8 C9 . . . . -179.88(10) ?
C7 C8 C9 O1 . . . . -11.86(18) ?
C7 C8 C9 N1 . . . . 169.57(11) ?
O1 C9 N1 C10 . . . . 171.70(11) ?
C8 C9 N1 C10 . . . . -9.70(17) ?
O1 C9 N1 C18 . . . . -7.99(17) ?
C8 C9 N1 C18 . . . . 170.62(10) ?
C9 N1 C10 C11 . . . . -53.69(19) ?
C18 N1 C10 C11 . . . . 126.00(14) ?
N1 C10 C11 C12 . . . . -3.9(2) ?
C10 C11 C12 C17 . . . . -34.6(2) ?
C10 C11 C12 C13 . . . . 148.71(14) ?
C17 C12 C13 C14 . . . . 1.9(2) ?
C11 C12 C13 C14 . . . . 178.75(13) ?
C12 C13 C14 C15 . . . . -1.0(2) ?
C13 C14 C15 C16 . . . . -0.7(3) ?
C14 C15 C16 C17 . . . . 1.3(2) ?
C15 C16 C17 C12 . . . . -0.3(2) ?
C13 C12 C17 C16 . . . . -1.29(19) ?
C11 C12 C17 C16 . . . . -178.04(12) ?

loop_
_cod_related_entry_id
_cod_related_entry_database
_cod_related_entry_code
1 ChemSpider 9532444
